data_1516044
loop_
_publ_author_name
'Ota, Kensuke'
'Tanaka, Takayuki'
'Osuka, Atsuhiro'

_publ_section_title
;
 meso-\b Dibenzo[a,g]corannulene-Fused Porphyrins.
;
_journal_issue 11
_journal_name_full 'Organic letters'
_journal_page_first 2974
_journal_page_last 2977
_journal_paper_doi 10.1021/ol501115m
_journal_volume 16
_journal_year 2014
_chemical_formula_moiety 'C93 H90 N4 O Zn, 3(C7 H8), C3 H8 O '
_chemical_formula_sum 'C117 H122 N4 O2 Zn'
_chemical_formula_weight 1681.56
_chemical_name_systematic
; 
 ? 
;
_space_group_IT_number 2
_symmetry_cell_setting triclinic
_symmetry_Int_Tables_number 2
_symmetry_space_group_name_Hall '-P 1'
_symmetry_space_group_name_H-M 'P -1'
_atom_sites_solution_hydrogens geom
_atom_sites_solution_primary direct
_atom_sites_solution_secondary difmap
_audit_creation_method SHELXL-97
_cell_angle_alpha 67.910(11)
_cell_angle_beta 80.65(2)
_cell_angle_gamma 86.60(2)
_cell_formula_units_Z 2
_cell_length_a 14.274(2)
_cell_length_b 16.988(2)
_cell_length_c 21.0320(17)
_cell_measurement_reflns_used 4943
_cell_measurement_temperature 93(2)
_cell_measurement_theta_max 68.2
_cell_measurement_theta_min 25.7
_cell_volume 4662.8(10)
_computing_structure_refinement 'SHELXL-97 (Sheldrick, 1997)'
_computing_structure_solution 'SHELXS-97 (Sheldrick, 1990)'
_diffrn_ambient_temperature 93(2)
_diffrn_detector_area_resol_mean 5.814
_diffrn_measured_fraction_theta_full 0.969
_diffrn_measured_fraction_theta_max 0.969
_diffrn_measurement_device_type 'Rigaku XtaLAB P200'
_diffrn_measurement_method \w
_diffrn_radiation_monochromator graphite
_diffrn_radiation_source 'fine-focus sealed tube'
_diffrn_radiation_type CuK\a
_diffrn_radiation_wavelength 1.54187
_diffrn_reflns_av_R_equivalents 0.0654
_diffrn_reflns_av_sigmaI/netI 0.0534
_diffrn_reflns_limit_h_max 16
_diffrn_reflns_limit_h_min -17
_diffrn_reflns_limit_k_max 20
_diffrn_reflns_limit_k_min -20
_diffrn_reflns_limit_l_max 22
_diffrn_reflns_limit_l_min -25
_diffrn_reflns_number 59899
_diffrn_reflns_theta_full 67.00
_diffrn_reflns_theta_max 67.00
_diffrn_reflns_theta_min 6.66
_exptl_absorpt_coefficient_mu 0.780
_exptl_absorpt_correction_T_max 0.9846
_exptl_absorpt_correction_T_min 0.7997
_exptl_absorpt_correction_type multi-scan
_exptl_absorpt_process_details 'REQAB (Rigaku, 1998)'
_exptl_crystal_colour red
_exptl_crystal_density_diffrn 1.198
_exptl_crystal_density_method 'not measured'
_exptl_crystal_description prism
_exptl_crystal_F_000 1796
_exptl_crystal_size_max 0.30
_exptl_crystal_size_mid 0.13
_exptl_crystal_size_min 0.02
_refine_diff_density_max 0.986
_refine_diff_density_min -0.596
_refine_diff_density_rms 0.072
_refine_ls_extinction_method none
_refine_ls_goodness_of_fit_ref 1.070
_refine_ls_hydrogen_treatment constr
_refine_ls_matrix_type full
_refine_ls_number_parameters 1119
_refine_ls_number_reflns 16102
_refine_ls_number_restraints 72
_refine_ls_restrained_S_all 1.102
_refine_ls_R_factor_all 0.0680
_refine_ls_R_factor_gt 0.0625
_refine_ls_shift/su_max 0.000
_refine_ls_shift/su_mean 0.000
_refine_ls_structure_factor_coef Fsqd
_refine_ls_weighting_details 'calc w=1/[\s^2^(Fo^2^)+(0.1300P)^2^+0.4931P] where P=(Fo^2^+2Fc^2^)/3'
_refine_ls_weighting_scheme calc
_refine_ls_wR_factor_gt 0.1800
_refine_ls_wR_factor_ref 0.1908
_reflns_number_gt 13608
_reflns_number_total 16102
_reflns_threshold_expression >2sigma(I)
_cod_data_source_file ol501115m_si_006.cif
_cod_data_source_block 40402ot
_cod_depositor_comments 'Adding full bibliography for 1516044--1516046.cif.'
_cod_database_code 1516044

loop_
_symmetry_equiv_pos_as_xyz
'x, y, z'
'-x, -y, -z'

loop_
_atom_site_label
_atom_site_type_symbol
_atom_site_fract_x
_atom_site_fract_y
_atom_site_fract_z
_atom_site_U_iso_or_equiv
_atom_site_adp_type
_atom_site_occupancy
_atom_site_symmetry_multiplicity
_atom_site_calc_flag
_atom_site_refinement_flags
N1 N 0.39562(13) 0.37258(11) 0.18882(9) 0.0224(4) Uani 1 1 d .
N2 N 0.45200(13) 0.54201(11) 0.09543(9) 0.0221(4) Uani 1 1 d .
N3 N 0.56898(13) 0.55688(11) 0.19112(9) 0.0212(4) Uani 1 1 d .
N4 N 0.51734(13) 0.38548(11) 0.28370(9) 0.0214(4) Uani 1 1 d .
O1 O 0.35455(12) 0.52111(11) 0.25102(10) 0.0391(4) Uani 1 1 d .
H123 H 0.3665 0.5640 0.2590 0.059 Uiso 1 1 calc R
O2 O 0.4290(2) 0.65312(19) 0.27637(19) 0.0934(10) Uani 1 1 d .
H121 H 0.4826 0.6572 0.2520 0.140 Uiso 1 1 calc R
Zn1 Zn 0.468365(19) 0.470172(16) 0.196477(14) 0.02123(12) Uani 1 1 d .
C1 C 0.47051(15) 0.64597(13) -0.01415(11) 0.0227(5) Uani 1 1 d .
H1 H 0.4918 0.6961 -0.0525 0.027 Uiso 1 1 calc R
C2 C 0.11462(16) 0.48563(13) -0.12676(11) 0.0237(5) Uani 1 1 d .
C3 C 0.39999(16) 0.52147(13) 0.05535(11) 0.0217(5) Uani 1 1 d .
C4 C 0.64279(16) 0.54369(13) 0.39124(11) 0.0242(5) Uani 1 1 d .
H2 H 0.5904 0.5796 0.3769 0.029 Uiso 1 1 calc R
C5 C 0.58560(15) 0.63648(13) 0.14028(11) 0.0222(5) Uani 1 1 d .
C6 C 0.55181(16) 0.66616(13) 0.07627(11) 0.0228(5) Uani 1 1 d .
C7 C 0.57635(15) 0.40235(13) 0.32244(11) 0.0211(4) Uani 1 1 d .
C8 C 0.26787(17) 0.70669(14) -0.23835(11) 0.0252(5) Uani 1 1 d .
C9 C 0.13428(16) 0.40724(13) -0.00448(12) 0.0242(5) Uani 1 1 d .
C10 C 0.49455(16) 0.61986(13) 0.05462(11) 0.0227(5) Uani 1 1 d .
C11 C 0.35082(16) 0.37494(13) 0.13562(11) 0.0220(5) Uani 1 1 d .
C12 C 0.19543(16) 0.40291(13) 0.04436(11) 0.0233(5) Uani 1 1 d .
H3 H 0.1764 0.3686 0.0918 0.028 Uiso 1 1 calc R
C13 C 0.02150(17) 0.61023(14) -0.22062(12) 0.0281(5) Uani 1 1 d .
H4 H -0.0117 0.6507 -0.2542 0.034 Uiso 1 1 calc R
C14 C 0.28201(16) 0.44680(13) 0.02573(12) 0.0229(5) Uani 1 1 d .
C15 C 0.69194(17) 0.86543(14) -0.04530(12) 0.0263(5) Uani 1 1 d .
C16 C 0.30754(16) 0.50365(13) -0.04576(12) 0.0229(5) Uani 1 1 d .
C17 C 0.25620(16) 0.49741(13) -0.09318(11) 0.0232(5) Uani 1 1 d .
C18 C 0.38783(16) 0.29050(13) 0.23673(11) 0.0226(5) Uani 1 1 d .
C19 C 0.62286(16) 0.48020(13) 0.30475(11) 0.0228(5) Uani 1 1 d .
C20 C 0.57842(16) 0.33011(14) 0.38608(12) 0.0243(5) Uani 1 1 d .
H5 H 0.6142 0.3251 0.4218 0.029 Uiso 1 1 calc R
C21 C 0.61802(16) 0.55176(13) 0.24339(11) 0.0232(5) Uani 1 1 d .
C22 C 0.75416(16) 0.43681(13) 0.37825(11) 0.0248(5) Uani 1 1 d .
H6 H 0.7784 0.4002 0.3547 0.030 Uiso 1 1 calc R
C23 C 0.67627(16) 0.48787(13) 0.35762(11) 0.0233(5) Uani 1 1 d .
C24 C 0.42161(16) 0.26078(13) 0.30044(11) 0.0233(5) Uani 1 1 d .
C25 C 0.76192(17) 0.49422(14) 0.46490(12) 0.0260(5) Uani 1 1 d .
H7 H 0.7911 0.4964 0.5017 0.031 Uiso 1 1 calc R
C26 C 0.67091(16) 0.78280(14) 0.00322(11) 0.0238(5) Uani 1 1 d .
H8 H 0.7211 0.7457 0.0206 0.029 Uiso 1 1 calc R
C27 C 0.42624(16) 0.09974(14) 0.35816(12) 0.0254(5) Uani 1 1 d .
H9 H 0.4825 0.0985 0.3274 0.030 Uiso 1 1 calc R
C28 C 0.18068(17) 0.69877(14) -0.26127(11) 0.0260(5) Uani 1 1 d .
C29 C 0.36623(16) 0.57778(13) -0.06821(11) 0.0229(5) Uani 1 1 d .
C30 C 0.25266(16) 0.56207(13) -0.15800(11) 0.0234(5) Uani 1 1 d .
C31 C -0.15841(17) 0.33507(15) 0.02940(13) 0.0309(5) Uani 1 1 d .
H10 H -0.2220 0.3163 0.0365 0.037 Uiso 1 1 calc R
C32 C 0.51998(16) 0.27080(14) 0.38548(12) 0.0249(5) Uani 1 1 d .
H11 H 0.5064 0.2165 0.4209 0.030 Uiso 1 1 calc R
C33 C 0.17288(17) 0.10660(14) 0.50139(13) 0.0289(5) Uani 1 1 d .
C34 C 0.34351(15) 0.44735(13) 0.07535(11) 0.0221(5) Uani 1 1 d .
C35 C 0.48251(15) 0.30500(13) 0.32166(11) 0.0218(5) Uani 1 1 d .
C36 C -0.11882(17) 0.39161(14) -0.03448(13) 0.0285(5) Uani 1 1 d .
H12 H -0.1567 0.4135 -0.0705 0.034 Uiso 1 1 calc R
C37 C 0.64503(17) 0.68368(14) 0.16304(12) 0.0258(5) Uani 1 1 d .
H13 H 0.6655 0.7408 0.1385 0.031 Uiso 1 1 calc R
C38 C 0.30614(16) 0.02831(14) 0.45375(12) 0.0261(5) Uani 1 1 d .
H14 H 0.2803 -0.0227 0.4889 0.031 Uiso 1 1 calc R
C39 C 0.28826(19) 0.84876(15) -0.32630(13) 0.0332(6) Uani 1 1 d .
H15 H 0.3245 0.8996 -0.3486 0.040 Uiso 1 1 calc R
C40 C 0.33965(16) 0.23925(14) 0.21122(12) 0.0260(5) Uani 1 1 d .
H16 H 0.3257 0.1804 0.2341 0.031 Uiso 1 1 calc R
C41 C -0.02835(18) 0.54219(14) -0.16889(12) 0.0280(5) Uani 1 1 d .
H17 H -0.0945 0.5372 -0.1682 0.034 Uiso 1 1 calc R
C42 C 0.57718(16) 0.75458(13) 0.02621(12) 0.0239(5) Uani 1 1 d .
C43 C 0.38376(16) 0.17669(13) 0.35310(11) 0.0237(5) Uani 1 1 d .
C44 C -0.01142(17) 0.33023(14) 0.07255(12) 0.0254(5) Uani 1 1 d .
H18 H 0.0238 0.3101 0.1102 0.031 Uiso 1 1 calc R
C45 C 0.79745(16) 0.43818(14) 0.43258(12) 0.0260(5) Uani 1 1 d .
C46 C -0.02354(17) 0.41777(14) -0.04776(12) 0.0262(5) Uani 1 1 d .
C47 C 0.41163(15) 0.58590(13) -0.01445(11) 0.0222(5) Uani 1 1 d .
C48 C 0.17111(16) 0.44930(13) -0.07322(12) 0.0236(5) Uani 1 1 d .
C49 C 0.64732(18) 0.60530(14) 0.48439(12) 0.0300(5) Uani 1 1 d .
C50 C 0.66609(17) 0.63144(14) 0.22577(12) 0.0265(5) Uani 1 1 d .
H19 H 0.7050 0.6446 0.2530 0.032 Uiso 1 1 calc R
C51 C 0.16495(17) 0.55494(13) -0.17973(11) 0.0237(5) Uani 1 1 d .
C52 C 0.50407(17) 0.80948(14) -0.00067(12) 0.0279(5) Uani 1 1 d .
H20 H 0.4400 0.7913 0.0161 0.033 Uiso 1 1 calc R
C53 C 0.15221(19) 0.76694(15) -0.31676(12) 0.0309(5) Uani 1 1 d .
H21 H 0.0951 0.7623 -0.3329 0.037 Uiso 1 1 calc R
C54 C 0.26127(16) 0.10523(14) 0.44978(12) 0.0260(5) Uani 1 1 d .
C55 C 0.68450(17) 0.54737(13) 0.44479(12) 0.0265(5) Uani 1 1 d .
C56 C 0.31911(17) 0.78335(14) -0.27182(12) 0.0267(5) Uani 1 1 d .
H22 H 0.3761 0.7900 -0.2565 0.032 Uiso 1 1 calc R
C57 C 0.30110(16) 0.63802(13) -0.17925(11) 0.0230(5) Uani 1 1 d .
C58 C 0.36330(16) 0.64213(13) -0.13378(11) 0.0240(5) Uani 1 1 d .
H23 H 0.4040 0.6899 -0.1483 0.029 Uiso 1 1 calc R
C59 C 0.01754(17) 0.47930(14) -0.11643(12) 0.0258(5) Uani 1 1 d .
C60 C 0.38706(16) 0.02326(14) 0.40841(12) 0.0256(5) Uani 1 1 d .
C61 C 0.31779(16) 0.29035(14) 0.14865(12) 0.0254(5) Uani 1 1 d .
H24 H 0.2867 0.2740 0.1189 0.030 Uiso 1 1 calc R
C62 C -0.10522(17) 0.30548(14) 0.08343(13) 0.0290(5) Uani 1 1 d .
H25 H -0.1333 0.2681 0.1280 0.035 Uiso 1 1 calc R
C63 C 0.20459(19) 0.84087(15) -0.34884(13) 0.0347(6) Uani 1 1 d .
H26 H 0.1833 0.8863 -0.3863 0.042 Uiso 1 1 calc R
C64 C 0.30130(17) 0.17908(14) 0.39846(12) 0.0260(5) Uani 1 1 d .
H27 H 0.2721 0.2322 0.3941 0.031 Uiso 1 1 calc R
C65 C 0.52300(18) 0.88993(14) -0.05137(13) 0.0310(5) Uani 1 1 d .
C66 C 0.79599(18) 0.89489(14) -0.06771(13) 0.0306(5) Uani 1 1 d .
C67 C 0.03297(16) 0.38429(13) 0.00723(12) 0.0239(5) Uani 1 1 d .
C68 C 0.61774(18) 0.91650(14) -0.07219(13) 0.0308(5) Uani 1 1 d .
H28 H 0.6316 0.9718 -0.1061 0.037 Uiso 1 1 calc R
C69 C 0.91890(19) 0.38691(17) 0.51656(14) 0.0386(6) Uani 1 1 d .
H44 H 0.8680 0.3763 0.5561 0.058 Uiso 1 1 calc R
H45 H 0.9435 0.4447 0.5021 0.058 Uiso 1 1 calc R
H46 H 0.9702 0.3459 0.5301 0.058 Uiso 1 1 calc R
C70 C 0.87989(17) 0.37724(15) 0.45618(12) 0.0280(5) Uani 1 1 d .
C71 C 0.12115(17) 0.62145(14) -0.22511(11) 0.0255(5) Uani 1 1 d .
C72 C 0.20348(18) 0.08688(16) 0.57262(13) 0.0329(6) Uani 1 1 d .
H47 H 0.1476 0.0872 0.6065 0.049 Uiso 1 1 calc R
H48 H 0.2488 0.1301 0.5689 0.049 Uiso 1 1 calc R
H49 H 0.2335 0.0308 0.5878 0.049 Uiso 1 1 calc R
C73 C 0.6158(2) 0.55026(17) 0.56132(13) 0.0369(6) Uani 1 1 d .
H50 H 0.5921 0.5870 0.5869 0.055 Uiso 1 1 calc R
H51 H 0.6699 0.5173 0.5810 0.055 Uiso 1 1 calc R
H52 H 0.5652 0.5115 0.5651 0.055 Uiso 1 1 calc R
C74 C 0.43400(17) -0.06180(14) 0.41213(13) 0.0302(5) Uani 1 1 d .
C75 C 0.96144(19) 0.39436(18) 0.39532(14) 0.0389(6) Uani 1 1 d .
H53 H 0.9381 0.3886 0.3559 0.058 Uiso 1 1 calc R
H54 H 1.0125 0.3533 0.4095 0.058 Uiso 1 1 calc R
H55 H 0.9857 0.4521 0.3816 0.058 Uiso 1 1 calc R
C76 C 0.84404(19) 0.28527(15) 0.48044(14) 0.0351(6) Uani 1 1 d .
H56 H 0.7922 0.2748 0.5194 0.053 Uiso 1 1 calc R
H57 H 0.8962 0.2457 0.4952 0.053 Uiso 1 1 calc R
H58 H 0.8209 0.2768 0.4421 0.053 Uiso 1 1 calc R
C77 C 0.37366(18) -0.13794(14) 0.46196(13) 0.0331(6) Uani 1 1 d .
H59 H 0.4063 -0.1906 0.4627 0.050 Uiso 1 1 calc R
H60 H 0.3120 -0.1355 0.4465 0.050 Uiso 1 1 calc R
H61 H 0.3639 -0.1366 0.5087 0.050 Uiso 1 1 calc R
C78 C 0.53053(19) -0.06778(16) 0.43767(17) 0.0436(7) Uani 1 1 d .
H62 H 0.5706 -0.0196 0.4061 0.065 Uiso 1 1 calc R
H63 H 0.5620 -0.1210 0.4386 0.065 Uiso 1 1 calc R
H64 H 0.5204 -0.0665 0.4845 0.065 Uiso 1 1 calc R
C79 C 0.0218(2) -0.0521(2) 0.29294(16) 0.0523(8) Uani 1 1 d .
H29 H -0.0271 -0.0751 0.2794 0.063 Uiso 1 1 calc R
C80 C 0.12237(18) 0.19292(16) 0.47984(14) 0.0361(6) Uani 1 1 d .
H65 H 0.0665 0.1906 0.5144 0.054 Uiso 1 1 calc R
H66 H 0.1025 0.2062 0.4345 0.054 Uiso 1 1 calc R
H67 H 0.1659 0.2371 0.4769 0.054 Uiso 1 1 calc R
C81 C 0.0931(2) 0.0689(2) 0.30031(15) 0.0462(7) Uani 1 1 d .
C82 C 0.0218(2) 0.0330(2) 0.28188(16) 0.0499(8) Uani 1 1 d .
H30 H -0.0279 0.0681 0.2612 0.060 Uiso 1 1 calc R
C83 C 0.5637(2) 0.65922(17) 0.45560(14) 0.0409(6) Uani 1 1 d .
H68 H 0.5420 0.6948 0.4825 0.061 Uiso 1 1 calc R
H69 H 0.5117 0.6220 0.4588 0.061 Uiso 1 1 calc R
H70 H 0.5834 0.6955 0.4069 0.061 Uiso 1 1 calc R
C84 C 0.8507(2) 0.84140(17) -0.10520(16) 0.0446(7) Uani 1 1 d .
H71 H 0.8220 0.8476 -0.1461 0.067 Uiso 1 1 calc R
H72 H 0.8483 0.7816 -0.0739 0.067 Uiso 1 1 calc R
H73 H 0.9169 0.8605 -0.1197 0.067 Uiso 1 1 calc R
C85 C 0.4426(2) 0.94330(17) -0.08761(16) 0.0444(7) Uani 1 1 d U
C86 C -0.1806(2) 0.06516(19) 0.18955(16) 0.0465(7) Uani 1 1 d .
H31 H -0.1902 0.1156 0.1992 0.056 Uiso 1 1 calc R
C87 C 0.7266(2) 0.66510(17) 0.47944(15) 0.0421(7) Uani 1 1 d .
H74 H 0.7028 0.7016 0.5051 0.063 Uiso 1 1 calc R
H75 H 0.7473 0.7004 0.4306 0.063 Uiso 1 1 calc R
H76 H 0.7803 0.6316 0.4994 0.063 Uiso 1 1 calc R
C88 C 0.4294(4) 0.9096(4) -0.1444(3) 0.1082(17) Uani 1 1 d U
H77 H 0.4168 0.8484 -0.1231 0.162 Uiso 1 1 calc R
H78 H 0.4873 0.9204 -0.1787 0.162 Uiso 1 1 calc R
H79 H 0.3758 0.9387 -0.1674 0.162 Uiso 1 1 calc R
C89 C -0.2252(2) -0.00975(19) 0.23566(16) 0.0458(7) Uani 1 1 d .
H32 H -0.2646 -0.0100 0.2767 0.055 Uiso 1 1 calc R
C90 C 0.4502(2) -0.06722(16) 0.33996(15) 0.0463(7) Uani 1 1 d .
H80 H 0.4890 -0.0189 0.3071 0.069 Uiso 1 1 calc R
H81 H 0.3888 -0.0659 0.3243 0.069 Uiso 1 1 calc R
H82 H 0.4830 -0.1203 0.3423 0.069 Uiso 1 1 calc R
C91 C 0.09985(18) 0.04077(16) 0.50680(14) 0.0345(6) Uani 1 1 d .
H83 H 0.0440 0.0425 0.5402 0.052 Uiso 1 1 calc R
H84 H 0.1281 -0.0160 0.5224 0.052 Uiso 1 1 calc R
H85 H 0.0808 0.0538 0.4612 0.052 Uiso 1 1 calc R
C92 C -0.1532(2) -0.0814(2) 0.16257(18) 0.0530(8) Uani 1 1 d .
H33 H -0.1426 -0.1319 0.1530 0.064 Uiso 1 1 calc R
C93 C 0.8061(2) 0.98802(16) -0.11806(16) 0.0458(7) Uani 1 1 d .
H86 H 0.7716 1.0247 -0.0957 0.069 Uiso 1 1 calc R
H87 H 0.7798 0.9948 -0.1601 0.069 Uiso 1 1 calc R
H88 H 0.8734 1.0040 -0.1305 0.069 Uiso 1 1 calc R
C94 C -0.0345(2) -0.3100(2) 0.1699(2) 0.0540(8) Uani 1 1 d .
H34 H -0.0457 -0.3172 0.1291 0.065 Uiso 1 1 calc R
C95 C 0.1633(2) 0.0164(2) 0.32959(18) 0.0563(8) Uani 1 1 d .
H35 H 0.2138 0.0393 0.3417 0.068 Uiso 1 1 calc R
C96 C 0.8395(2) 0.8866(2) -0.00385(16) 0.0539(8) Uani 1 1 d .
H89 H 0.8035 0.9214 0.0197 0.081 Uiso 1 1 calc R
H90 H 0.9056 0.9060 -0.0181 0.081 Uiso 1 1 calc R
H91 H 0.8373 0.8270 0.0279 0.081 Uiso 1 1 calc R
C97 C -0.1226(2) 0.0666(2) 0.13005(17) 0.0491(7) Uani 1 1 d .
H36 H -0.0922 0.1179 0.0985 0.059 Uiso 1 1 calc R
C98 C -0.1090(2) -0.0072(2) 0.11667(18) 0.0559(8) Uani 1 1 d .
H37 H -0.0692 -0.0069 0.0757 0.067 Uiso 1 1 calc R
C99 C 0.4644(3) 1.0364(2) -0.1188(4) 0.124(2) Uani 1 1 d U
H92 H 0.5246 1.0462 -0.1507 0.186 Uiso 1 1 calc R
H93 H 0.4696 1.0571 -0.0819 0.186 Uiso 1 1 calc R
H94 H 0.4134 1.0669 -0.1444 0.186 Uiso 1 1 calc R
C100 C 0.0270(2) -0.24699(18) 0.16409(18) 0.0517(8) Uani 1 1 d .
C101 C 0.0920(3) -0.1034(2) 0.32333(17) 0.0595(9) Uani 1 1 d .
H38 H 0.0920 -0.1624 0.3315 0.071 Uiso 1 1 calc R
C102 C -0.2130(2) -0.08409(19) 0.22265(17) 0.0485(7) Uani 1 1 d .
C103 C -0.0802(2) -0.3630(2) 0.2340(2) 0.0579(9) Uani 1 1 d .
H39 H -0.1203 -0.4070 0.2365 0.069 Uiso 1 1 calc R
C104 C 0.1626(3) -0.0691(2) 0.3420(2) 0.0701(10) Uani 1 1 d .
H40 H 0.2113 -0.1046 0.3636 0.084 Uiso 1 1 calc R
C105 C 0.0921(2) 0.1614(2) 0.2883(2) 0.0649(10) Uani 1 1 d .
H95 H 0.0361 0.1880 0.2673 0.097 Uiso 1 1 calc R
H96 H 0.1497 0.1884 0.2571 0.097 Uiso 1 1 calc R
H97 H 0.0898 0.1683 0.3328 0.097 Uiso 1 1 calc R
C106 C 0.0784(3) -0.1913(2) 0.0951(2) 0.0700(11) Uani 1 1 d .
H98 H 0.1184 -0.1508 0.1015 0.105 Uiso 1 1 calc R
H99 H 0.0322 -0.1603 0.0648 0.105 Uiso 1 1 calc R
H100 H 0.1183 -0.2265 0.0737 0.105 Uiso 1 1 calc R
C107 C -0.0066(4) -0.2885(2) 0.2880(2) 0.0817(13) Uani 1 1 d .
H41 H 0.0034 -0.2805 0.3288 0.098 Uiso 1 1 calc R
C108 C -0.2633(3) -0.1643(2) 0.2724(2) 0.0736(11) Uani 1 1 d .
H101 H -0.2456 -0.2107 0.2558 0.110 Uiso 1 1 calc R
H102 H -0.3321 -0.1555 0.2755 0.110 Uiso 1 1 calc R
H103 H -0.2448 -0.1790 0.3184 0.110 Uiso 1 1 calc R
C109 C 0.3506(3) 0.9305(3) -0.0408(2) 0.0876(14) Uani 1 1 d U
H104 H 0.3348 0.8699 -0.0203 0.131 Uiso 1 1 calc R
H105 H 0.3009 0.9619 -0.0674 0.131 Uiso 1 1 calc R
H106 H 0.3553 0.9514 -0.0039 0.131 Uiso 1 1 calc R
C110 C -0.0684(3) -0.3529(2) 0.2930(2) 0.0724(11) Uani 1 1 d .
H42 H -0.1010 -0.3883 0.3367 0.087 Uiso 1 1 calc R
C111 C 0.0391(3) -0.2374(2) 0.2245(2) 0.0689(11) Uani 1 1 d .
H43 H 0.0803 -0.1940 0.2220 0.083 Uiso 1 1 calc R
C112 C 0.2178(3) 0.4351(3) 0.3004(2) 0.0741(11) Uani 1 1 d U
H107 H 0.2701 0.4001 0.3213 0.111 Uiso 1 1 calc R
H108 H 0.1870 0.4060 0.2770 0.111 Uiso 1 1 calc R
H109 H 0.1714 0.4443 0.3368 0.111 Uiso 1 1 calc R
C113 C 0.4000(3) 0.7322(3) 0.2759(3) 0.0972(18) Uani 1 1 d .
H110 H 0.4545 0.7632 0.2803 0.117 Uiso 1 1 calc R
C114 C 0.3232(4) 0.7140(3) 0.3402(3) 0.1044(18) Uani 1 1 d .
H111 H 0.3505 0.6800 0.3820 0.157 Uiso 1 1 calc R
H112 H 0.2706 0.6827 0.3359 0.157 Uiso 1 1 calc R
H113 H 0.2996 0.7678 0.3438 0.157 Uiso 1 1 calc R
C115 C 0.2555(2) 0.5181(3) 0.2493(3) 0.1009(18) Uani 1 1 d U
H114 H 0.2684 0.4943 0.2119 0.121 Uiso 1 1 calc R
C116 C 0.3601(6) 0.7832(4) 0.2105(3) 0.144(3) Uani 1 1 d .
H115 H 0.4103 0.7944 0.1704 0.216 Uiso 1 1 calc R
H116 H 0.3354 0.8373 0.2129 0.216 Uiso 1 1 calc R
H117 H 0.3086 0.7513 0.2055 0.216 Uiso 1 1 calc R
C117 C 0.2163(5) 0.5833(5) 0.2095(5) 0.173(3) Uani 1 1 d U
H118 H 0.2649 0.6262 0.1817 0.259 Uiso 1 1 calc R
H119 H 0.1701 0.6068 0.2375 0.259 Uiso 1 1 calc R
H120 H 0.1838 0.5671 0.1786 0.259 Uiso 1 1 calc R

loop_
_atom_site_aniso_label
_atom_site_aniso_U_11
_atom_site_aniso_U_22
_atom_site_aniso_U_33
_atom_site_aniso_U_23
_atom_site_aniso_U_13
_atom_site_aniso_U_12
N1 0.0229(10) 0.0202(8) 0.0209(9) -0.0030(7) -0.0035(8) -0.0057(7)
N2 0.0236(10) 0.0192(8) 0.0202(9) -0.0032(7) -0.0019(7) -0.0048(7)
N3 0.0212(9) 0.0202(8) 0.0197(9) -0.0035(7) -0.0051(7) -0.0030(7)
N4 0.0210(9) 0.0193(8) 0.0211(9) -0.0039(7) -0.0033(7) -0.0034(7)
O1 0.0327(10) 0.0332(9) 0.0449(11) -0.0128(8) 0.0074(8) -0.0001(7)
O2 0.075(2) 0.093(2) 0.122(3) -0.065(2) 0.0214(18) -0.0026(16)
Zn1 0.02229(19) 0.01840(17) 0.02022(19) -0.00302(13) -0.00421(13) -0.00417(12)
C1 0.0218(11) 0.0197(10) 0.0227(11) -0.0035(9) -0.0018(9) -0.0045(8)
C2 0.0300(12) 0.0214(10) 0.0222(11) -0.0099(9) -0.0060(9) -0.0014(9)
C3 0.0218(11) 0.0209(10) 0.0215(11) -0.0062(9) -0.0036(9) -0.0022(8)
C4 0.0244(11) 0.0220(10) 0.0228(12) -0.0045(9) -0.0023(9) -0.0033(9)
C5 0.0204(11) 0.0192(10) 0.0241(12) -0.0047(9) -0.0024(9) -0.0041(8)
C6 0.0225(11) 0.0195(10) 0.0238(12) -0.0052(9) -0.0019(9) -0.0029(8)
C7 0.0228(11) 0.0219(10) 0.0183(11) -0.0066(9) -0.0035(9) -0.0011(8)
C8 0.0308(12) 0.0250(11) 0.0199(11) -0.0097(9) -0.0006(9) -0.0008(9)
C9 0.0280(12) 0.0188(10) 0.0257(12) -0.0081(9) -0.0036(9) -0.0026(9)
C10 0.0213(11) 0.0199(10) 0.0227(11) -0.0033(9) -0.0025(9) -0.0019(8)
C11 0.0210(11) 0.0207(10) 0.0227(11) -0.0065(9) -0.0010(9) -0.0046(8)
C12 0.0293(12) 0.0187(10) 0.0203(11) -0.0055(9) -0.0029(9) -0.0024(9)
C13 0.0351(13) 0.0274(11) 0.0256(12) -0.0112(10) -0.0117(10) 0.0001(10)
C14 0.0260(12) 0.0174(10) 0.0242(12) -0.0064(9) -0.0031(9) -0.0016(8)
C15 0.0311(13) 0.0232(11) 0.0240(12) -0.0078(9) -0.0021(10) -0.0073(9)
C16 0.0223(11) 0.0205(10) 0.0247(12) -0.0078(9) -0.0017(9) -0.0004(8)
C17 0.0263(12) 0.0200(10) 0.0212(11) -0.0061(9) -0.0016(9) -0.0005(9)
C18 0.0224(11) 0.0196(10) 0.0228(11) -0.0031(9) -0.0045(9) -0.0045(8)
C19 0.0221(11) 0.0227(10) 0.0236(11) -0.0085(9) -0.0032(9) -0.0013(8)
C20 0.0263(12) 0.0246(11) 0.0209(11) -0.0061(9) -0.0060(9) -0.0013(9)
C21 0.0231(11) 0.0225(10) 0.0230(11) -0.0080(9) -0.0003(9) -0.0042(9)
C22 0.0273(12) 0.0224(10) 0.0228(11) -0.0068(9) -0.0011(9) -0.0045(9)
C23 0.0270(12) 0.0203(10) 0.0192(11) -0.0034(9) -0.0015(9) -0.0070(9)
C24 0.0229(11) 0.0198(10) 0.0240(12) -0.0045(9) -0.0023(9) -0.0028(8)
C25 0.0301(12) 0.0270(11) 0.0215(11) -0.0084(9) -0.0040(9) -0.0073(9)
C26 0.0259(12) 0.0231(10) 0.0223(11) -0.0070(9) -0.0052(9) -0.0043(9)
C27 0.0250(12) 0.0249(11) 0.0235(12) -0.0042(9) -0.0058(9) -0.0049(9)
C28 0.0329(13) 0.0248(11) 0.0203(11) -0.0085(9) -0.0029(9) -0.0023(9)
C29 0.0231(11) 0.0215(10) 0.0216(11) -0.0065(9) 0.0000(9) -0.0017(9)
C30 0.0275(12) 0.0233(10) 0.0198(11) -0.0088(9) -0.0020(9) -0.0004(9)
C31 0.0251(12) 0.0311(12) 0.0392(14) -0.0175(11) -0.0003(10) -0.0035(10)
C32 0.0267(12) 0.0215(10) 0.0219(12) -0.0023(9) -0.0043(9) -0.0033(9)
C33 0.0266(12) 0.0276(11) 0.0292(13) -0.0059(10) -0.0042(10) -0.0064(9)
C34 0.0218(11) 0.0221(10) 0.0202(11) -0.0062(9) -0.0004(9) -0.0025(8)
C35 0.0218(11) 0.0193(10) 0.0208(11) -0.0039(9) -0.0023(9) -0.0007(8)
C36 0.0278(12) 0.0293(11) 0.0318(13) -0.0137(10) -0.0085(10) 0.0002(9)
C37 0.0299(12) 0.0210(10) 0.0242(12) -0.0047(9) -0.0047(10) -0.0065(9)
C38 0.0270(12) 0.0222(10) 0.0236(12) 0.0009(9) -0.0091(9) -0.0079(9)
C39 0.0396(14) 0.0266(11) 0.0287(13) -0.0052(10) -0.0031(11) -0.0049(10)
C40 0.0277(12) 0.0195(10) 0.0271(12) -0.0024(9) -0.0062(10) -0.0065(9)
C41 0.0306(13) 0.0292(11) 0.0286(13) -0.0138(10) -0.0081(10) -0.0033(10)
C42 0.0269(12) 0.0211(10) 0.0219(11) -0.0047(9) -0.0046(9) -0.0050(9)
C43 0.0274(12) 0.0211(10) 0.0203(11) -0.0024(9) -0.0082(9) -0.0055(9)
C44 0.0278(12) 0.0251(10) 0.0253(12) -0.0103(9) -0.0054(9) -0.0036(9)
C45 0.0259(12) 0.0252(11) 0.0230(12) -0.0045(9) -0.0026(9) -0.0043(9)
C46 0.0316(13) 0.0226(10) 0.0270(12) -0.0115(9) -0.0044(10) -0.0038(9)
C47 0.0211(11) 0.0214(10) 0.0212(11) -0.0050(9) -0.0022(9) -0.0013(8)
C48 0.0271(12) 0.0195(10) 0.0253(12) -0.0095(9) -0.0037(9) -0.0019(9)
C49 0.0384(14) 0.0271(11) 0.0273(13) -0.0132(10) -0.0053(10) -0.0011(10)
C50 0.0290(12) 0.0250(11) 0.0241(12) -0.0065(10) -0.0039(9) -0.0077(9)
C51 0.0303(12) 0.0228(10) 0.0193(11) -0.0090(9) -0.0032(9) -0.0025(9)
C52 0.0270(12) 0.0229(11) 0.0313(13) -0.0060(10) -0.0063(10) -0.0046(9)
C53 0.0354(14) 0.0308(12) 0.0252(12) -0.0075(10) -0.0082(10) -0.0006(10)
C54 0.0237(12) 0.0272(11) 0.0245(12) -0.0043(10) -0.0075(9) -0.0058(9)
C55 0.0309(12) 0.0222(10) 0.0242(12) -0.0069(9) 0.0005(10) -0.0083(9)
C56 0.0296(12) 0.0260(11) 0.0202(11) -0.0045(9) -0.0013(9) -0.0030(9)
C57 0.0261(12) 0.0236(10) 0.0169(11) -0.0062(9) 0.0012(9) -0.0033(9)
C58 0.0242(11) 0.0223(10) 0.0214(11) -0.0046(9) 0.0003(9) -0.0036(9)
C59 0.0287(12) 0.0247(11) 0.0285(12) -0.0141(10) -0.0055(10) -0.0038(9)
C60 0.0267(12) 0.0218(10) 0.0266(12) -0.0045(9) -0.0096(9) -0.0037(9)
C61 0.0288(12) 0.0228(10) 0.0237(12) -0.0057(9) -0.0072(9) -0.0050(9)
C62 0.0292(13) 0.0272(11) 0.0298(13) -0.0112(10) 0.0018(10) -0.0059(10)
C63 0.0438(15) 0.0263(12) 0.0273(13) -0.0002(10) -0.0100(11) -0.0009(11)
C64 0.0282(12) 0.0215(10) 0.0263(12) -0.0051(9) -0.0073(10) -0.0024(9)
C65 0.0347(14) 0.0228(11) 0.0329(13) -0.0048(10) -0.0100(11) -0.0039(10)
C66 0.0323(13) 0.0259(11) 0.0307(13) -0.0070(10) -0.0008(10) -0.0126(10)
C67 0.0251(12) 0.0216(10) 0.0272(12) -0.0110(9) -0.0039(9) -0.0027(9)
C68 0.0400(14) 0.0204(10) 0.0275(13) -0.0023(9) -0.0056(11) -0.0092(10)
C69 0.0360(15) 0.0429(14) 0.0411(16) -0.0170(12) -0.0151(12) 0.0032(12)
C70 0.0257(12) 0.0311(12) 0.0279(12) -0.0104(10) -0.0071(10) -0.0006(9)
C71 0.0321(13) 0.0268(11) 0.0187(11) -0.0088(9) -0.0052(9) -0.0035(9)
C72 0.0294(13) 0.0353(12) 0.0308(13) -0.0089(11) -0.0020(10) -0.0054(10)
C73 0.0427(15) 0.0375(13) 0.0290(14) -0.0127(11) -0.0012(11) 0.0016(11)
C74 0.0305(13) 0.0213(11) 0.0343(13) -0.0040(10) -0.0071(10) -0.0032(9)
C75 0.0289(13) 0.0454(15) 0.0376(15) -0.0108(12) -0.0046(11) 0.0035(11)
C76 0.0349(14) 0.0306(12) 0.0393(15) -0.0097(11) -0.0135(11) 0.0026(10)
C77 0.0357(14) 0.0215(11) 0.0376(14) -0.0043(10) -0.0078(11) -0.0044(10)
C78 0.0315(14) 0.0250(12) 0.066(2) -0.0050(12) -0.0135(13) -0.0008(10)
C79 0.0437(17) 0.077(2) 0.0413(17) -0.0273(16) 0.0004(14) -0.0224(16)
C80 0.0296(13) 0.0345(13) 0.0395(15) -0.0096(11) -0.0014(11) -0.0031(10)
C81 0.0381(16) 0.0621(18) 0.0391(16) -0.0219(14) 0.0022(13) -0.0085(14)
C82 0.0332(15) 0.075(2) 0.0406(16) -0.0216(15) -0.0031(12) -0.0028(14)
C83 0.0545(18) 0.0388(14) 0.0360(15) -0.0211(12) -0.0120(13) 0.0138(12)
C84 0.0331(15) 0.0357(13) 0.0609(19) -0.0182(13) 0.0089(13) -0.0122(11)
C85 0.0434(16) 0.0317(13) 0.0496(17) 0.0000(12) -0.0207(13) 0.0003(12)
C86 0.0438(17) 0.0482(16) 0.0545(18) -0.0245(14) -0.0140(14) 0.0015(13)
C87 0.0530(18) 0.0341(13) 0.0443(16) -0.0205(12) -0.0026(13) -0.0100(12)
C88 0.107(4) 0.148(4) 0.086(3) -0.048(3) -0.068(3) 0.052(3)
C89 0.0472(17) 0.0528(17) 0.0428(16) -0.0221(14) -0.0136(13) 0.0070(14)
C90 0.069(2) 0.0255(12) 0.0401(16) -0.0102(11) -0.0025(14) -0.0001(13)
C91 0.0263(13) 0.0352(13) 0.0375(14) -0.0067(11) -0.0054(11) -0.0092(10)
C92 0.056(2) 0.0578(19) 0.062(2) -0.0359(17) -0.0260(16) 0.0123(15)
C93 0.0440(16) 0.0303(13) 0.0529(18) -0.0070(12) 0.0065(14) -0.0170(12)
C94 0.0521(19) 0.0479(17) 0.080(2) -0.0411(17) -0.0222(17) 0.0120(14)
C95 0.053(2) 0.070(2) 0.059(2) -0.0337(18) -0.0211(16) -0.0043(16)
C96 0.0459(18) 0.069(2) 0.0437(17) -0.0138(15) -0.0050(14) -0.0315(16)
C97 0.0399(16) 0.0584(18) 0.0576(19) -0.0296(16) -0.0094(14) -0.0076(14)
C98 0.0441(18) 0.079(2) 0.058(2) -0.0395(19) -0.0072(15) -0.0009(16)
C99 0.084(3) 0.0360(18) 0.214(5) 0.020(3) -0.082(3) -0.0017(19)
C100 0.058(2) 0.0372(15) 0.065(2) -0.0223(15) -0.0181(16) 0.0053(13)
C101 0.074(2) 0.060(2) 0.0472(19) -0.0194(16) -0.0120(17) -0.0133(18)
C102 0.0563(19) 0.0446(16) 0.0498(18) -0.0177(14) -0.0239(15) 0.0043(14)
C103 0.0454(18) 0.0493(17) 0.091(3) -0.0430(19) -0.0014(17) -0.0025(14)
C104 0.079(3) 0.070(2) 0.069(2) -0.023(2) -0.043(2) 0.011(2)
C105 0.0446(19) 0.070(2) 0.083(3) -0.038(2) 0.0049(18) -0.0020(16)
C106 0.098(3) 0.0470(18) 0.065(2) -0.0223(17) -0.010(2) 0.0031(18)
C107 0.125(4) 0.065(2) 0.061(2) -0.023(2) -0.024(2) -0.023(2)
C108 0.110(3) 0.0447(18) 0.062(2) -0.0098(17) -0.026(2) -0.0046(19)
C109 0.053(2) 0.087(3) 0.085(3) 0.007(2) -0.011(2) 0.032(2)
C110 0.084(3) 0.0506(19) 0.076(3) -0.0205(19) 0.004(2) -0.0095(19)
C111 0.095(3) 0.0497(19) 0.067(2) -0.0186(18) -0.025(2) -0.0248(19)
C112 0.053(2) 0.089(3) 0.071(2) -0.022(2) 0.0053(18) -0.0163(19)
C113 0.056(2) 0.093(3) 0.167(5) -0.089(4) 0.021(3) -0.021(2)
C114 0.108(4) 0.101(3) 0.120(4) -0.075(3) 0.029(3) -0.020(3)
C115 0.0303(18) 0.086(3) 0.123(4) 0.022(3) 0.007(2) 0.0204(18)
C116 0.185(7) 0.113(5) 0.107(5) -0.007(4) -0.009(5) -0.053(5)
C117 0.135(5) 0.136(5) 0.259(7) -0.041(5) -0.143(5) 0.004(4)

loop_
_atom_type_symbol
_atom_type_description
_atom_type_scat_dispersion_real
_atom_type_scat_dispersion_imag
_atom_type_scat_source
C C 0.0181 0.0091 'International Tables Vol C Tables 4.2.6.8 and 6.1.1.4'
H H 0.0000 0.0000 'International Tables Vol C Tables 4.2.6.8 and 6.1.1.4'
N N 0.0311 0.0180 'International Tables Vol C Tables 4.2.6.8 and 6.1.1.4'
O O 0.0492 0.0322 'International Tables Vol C Tables 4.2.6.8 and 6.1.1.4'
Zn Zn -1.5491 0.6778 'International Tables Vol C Tables 4.2.6.8 and 6.1.1.4'

loop_
_geom_angle_atom_site_label_1
_geom_angle_atom_site_label_2
_geom_angle_atom_site_label_3
_geom_angle
C11 N1 C18 106.79(17)
C11 N1 Zn1 127.90(14)
C18 N1 Zn1 125.25(15)
C3 N2 C10 106.87(18)
C3 N2 Zn1 126.76(14)
C10 N2 Zn1 126.35(16)
C21 N3 C5 107.18(17)
C21 N3 Zn1 125.75(14)
C5 N3 Zn1 126.08(15)
C7 N4 C35 106.23(18)
C7 N4 Zn1 127.31(14)
C35 N4 Zn1 125.40(16)
C115 O1 H123 109.5
C113 O2 H121 109.5
N4 Zn1 N2 163.70(7)
N4 Zn1 N1 90.01(7)
N2 Zn1 N1 88.32(8)
N4 Zn1 N3 88.54(7)
N2 Zn1 N3 89.13(7)
N1 Zn1 N3 165.87(7)
C47 C1 C10 107.70(18)
C47 C1 H1 126.2
C10 C1 H1 126.2
C59 C2 C51 122.7(2)
C59 C2 C48 123.8(2)
C51 C2 C48 108.3(2)
N2 C3 C34 126.9(2)
N2 C3 C47 110.18(18)
C34 C3 C47 122.9(2)
C55 C4 C23 121.2(2)
C55 C4 H2 119.4
C23 C4 H2 119.4
N3 C5 C6 125.40(19)
N3 C5 C37 108.89(19)
C6 C5 C37 125.70(19)
C10 C6 C5 125.26(19)
C10 C6 C42 116.0(2)
C5 C6 C42 118.72(19)
N4 C7 C19 125.2(2)
N4 C7 C20 109.47(18)
C19 C7 C20 125.2(2)
C56 C8 C28 118.5(2)
C56 C8 C57 120.4(2)
C28 C8 C57 121.05(19)
C48 C9 C12 115.4(2)
C48 C9 C67 114.0(2)
C12 C9 C67 130.0(2)
N2 C10 C6 126.0(2)
N2 C10 C1 109.04(19)
C6 C10 C1 124.98(19)
N1 C11 C34 124.99(19)
N1 C11 C61 109.39(19)
C34 C11 C61 125.5(2)
C14 C12 C9 123.3(2)
C14 C12 H3 118.3
C9 C12 H3 118.3
C41 C13 C71 122.3(2)
C41 C13 H4 118.9
C71 C13 H4 118.9
C12 C14 C16 118.1(2)
C12 C14 C34 124.4(2)
C16 C14 C34 117.02(19)
C68 C15 C26 118.3(2)
C68 C15 C66 122.5(2)
C26 C15 C66 119.1(2)
C17 C16 C29 116.3(2)
C17 C16 C14 117.15(19)
C29 C16 C14 124.9(2)
C16 C17 C30 123.1(2)
C16 C17 C48 122.3(2)
C30 C17 C48 108.4(2)
N1 C18 C24 125.7(2)
N1 C18 C40 109.53(19)
C24 C18 C40 124.74(19)
C7 C19 C21 125.0(2)
C7 C19 C23 116.50(19)
C21 C19 C23 118.42(19)
C32 C20 C7 107.1(2)
C32 C20 H5 126.5
C7 C20 H5 126.5
N3 C21 C19 126.04(19)
N3 C21 C50 109.45(19)
C19 C21 C50 124.5(2)
C23 C22 C45 121.5(2)
C23 C22 H6 119.2
C45 C22 H6 119.2
C22 C23 C4 118.8(2)
C22 C23 C19 121.9(2)
C4 C23 C19 119.0(2)
C18 C24 C35 125.87(19)
C18 C24 C43 117.10(19)
C35 C24 C43 116.9(2)
C45 C25 C55 122.0(2)
C45 C25 H7 119.0
C55 C25 H7 119.0
C42 C26 C15 120.8(2)
C42 C26 H8 119.6
C15 C26 H8 119.6
C43 C27 C60 120.7(2)
C43 C27 H9 119.7
C60 C27 H9 119.7
C53 C28 C8 118.2(2)
C53 C28 C71 121.2(2)
C8 C28 C71 120.6(2)
C58 C29 C16 120.1(2)
C58 C29 C47 124.63(19)
C16 C29 C47 114.32(19)
C57 C30 C17 122.4(2)
C57 C30 C51 123.2(2)
C17 C30 C51 108.28(19)
C36 C31 C62 119.9(2)
C36 C31 H10 120.1
C62 C31 H10 120.1
C20 C32 C35 107.21(19)
C20 C32 H11 126.4
C35 C32 H11 126.4
C54 C33 C91 110.8(2)
C54 C33 C80 112.57(19)
C91 C33 C80 106.4(2)
C54 C33 C72 108.3(2)
C91 C33 C72 110.03(19)
C80 C33 C72 108.7(2)
C11 C34 C3 123.1(2)
C11 C34 C14 120.70(19)
C3 C34 C14 115.94(19)
N4 C35 C24 125.6(2)
N4 C35 C32 110.00(19)
C24 C35 C32 124.4(2)
C31 C36 C46 121.6(2)
C31 C36 H12 119.2
C46 C36 H12 119.2
C50 C37 C5 107.46(19)
C50 C37 H13 126.3
C5 C37 H13 126.3
C60 C38 C54 123.0(2)
C60 C38 H14 118.5
C54 C38 H14 118.5
C56 C39 C63 120.3(2)
C56 C39 H15 119.9
C63 C39 H15 119.9
C61 C40 C18 107.27(19)
C61 C40 H16 126.4
C18 C40 H16 126.4
C13 C41 C59 121.6(2)
C13 C41 H17 119.2
C59 C41 H17 119.2
C26 C42 C52 118.9(2)
C26 C42 C6 122.5(2)
C52 C42 C6 118.5(2)
C27 C43 C64 119.99(19)
C27 C43 C24 123.4(2)
C64 C43 C24 116.58(19)
C62 C44 C67 121.6(2)
C62 C44 H18 119.2
C67 C44 H18 119.2
C22 C45 C25 117.9(2)
C22 C45 C70 119.7(2)
C25 C45 C70 122.3(2)
C36 C46 C67 118.6(2)
C36 C46 C59 120.9(2)
C67 C46 C59 120.5(2)
C1 C47 C29 132.5(2)
C1 C47 C3 106.2(2)
C29 C47 C3 121.37(19)
C9 C48 C2 123.7(2)
C9 C48 C17 121.7(2)
C2 C48 C17 107.57(19)
C83 C49 C87 108.2(2)
C83 C49 C55 112.3(2)
C87 C49 C55 109.6(2)
C83 C49 C73 108.8(2)
C87 C49 C73 108.8(2)
C55 C49 C73 109.15(19)
C37 C50 C21 107.0(2)
C37 C50 H19 126.5
C21 C50 H19 126.5
C71 C51 C2 123.0(2)
C71 C51 C30 124.0(2)
C2 C51 C30 107.4(2)
C65 C52 C42 121.5(2)
C65 C52 H20 119.2
C42 C52 H20 119.2
C63 C53 C28 121.9(2)
C63 C53 H21 119.1
C28 C53 H21 119.1
C64 C54 C38 117.4(2)
C64 C54 C33 122.2(2)
C38 C54 C33 120.46(19)
C4 C55 C25 118.5(2)
C4 C55 C49 122.5(2)
C25 C55 C49 119.0(2)
C39 C56 C8 121.3(2)
C39 C56 H22 119.4
C8 C56 H22 119.4
C30 C57 C58 115.2(2)
C30 C57 C8 114.4(2)
C58 C57 C8 129.42(19)
C29 C58 C57 122.21(19)
C29 C58 H23 118.9
C57 C58 H23 118.9
C2 C59 C41 114.9(2)
C2 C59 C46 114.4(2)
C41 C59 C46 129.9(2)
C38 C60 C27 117.7(2)
C38 C60 C74 122.40(19)
C27 C60 C74 119.9(2)
C40 C61 C11 106.9(2)
C40 C61 H24 126.5
C11 C61 H24 126.5
C44 C62 C31 120.2(2)
C44 C62 H25 119.9
C31 C62 H25 119.9
C53 C63 C39 119.9(2)
C53 C63 H26 120.0
C39 C63 H26 120.0
C54 C64 C43 121.3(2)
C54 C64 H27 119.4
C43 C64 H27 119.4
C52 C65 C68 117.8(2)
C52 C65 C85 120.2(2)
C68 C65 C85 121.8(2)
C84 C66 C96 110.5(3)
C84 C66 C15 109.54(19)
C96 C66 C15 109.4(2)
C84 C66 C93 107.0(2)
C96 C66 C93 107.9(2)
C15 C66 C93 112.5(2)
C44 C67 C46 117.9(2)
C44 C67 C9 121.1(2)
C46 C67 C9 120.9(2)
C15 C68 C65 122.5(2)
C15 C68 H28 118.7
C65 C68 H28 118.7
C70 C69 H44 109.5
C70 C69 H45 109.5
H44 C69 H45 109.5
C70 C69 H46 109.5
H44 C69 H46 109.5
H45 C69 H46 109.5
C69 C70 C75 108.0(2)
C69 C70 C45 112.9(2)
C75 C70 C45 109.4(2)
C69 C70 C76 107.9(2)
C75 C70 C76 110.0(2)
C45 C70 C76 108.64(19)
C51 C71 C13 114.6(2)
C51 C71 C28 114.4(2)
C13 C71 C28 130.0(2)
C33 C72 H47 109.5
C33 C72 H48 109.5
H47 C72 H48 109.5
C33 C72 H49 109.5
H47 C72 H49 109.5
H48 C72 H49 109.5
C49 C73 H50 109.5
C49 C73 H51 109.5
H50 C73 H51 109.5
C49 C73 H52 109.5
H50 C73 H52 109.5
H51 C73 H52 109.5
C77 C74 C90 108.1(2)
C77 C74 C60 112.3(2)
C90 C74 C60 110.0(2)
C77 C74 C78 108.2(2)
C90 C74 C78 109.2(2)
C60 C74 C78 109.0(2)
C70 C75 H53 109.5
C70 C75 H54 109.5
H53 C75 H54 109.5
C70 C75 H55 109.5
H53 C75 H55 109.5
H54 C75 H55 109.5
C70 C76 H56 109.5
C70 C76 H57 109.5
H56 C76 H57 109.5
C70 C76 H58 109.5
H56 C76 H58 109.5
H57 C76 H58 109.5
C74 C77 H59 109.5
C74 C77 H60 109.5
H59 C77 H60 109.5
C74 C77 H61 109.5
H59 C77 H61 109.5
H60 C77 H61 109.5
C74 C78 H62 109.5
C74 C78 H63 109.5
H62 C78 H63 109.5
C74 C78 H64 109.5
H62 C78 H64 109.5
H63 C78 H64 109.5
C101 C79 C82 120.0(3)
C101 C79 H29 120.0
C82 C79 H29 120.0
C33 C80 H65 109.5
C33 C80 H66 109.5
H65 C80 H66 109.5
C33 C80 H67 109.5
H65 C80 H67 109.5
H66 C80 H67 109.5
C95 C81 C82 117.4(3)
C95 C81 C105 121.7(3)
C82 C81 C105 120.9(3)
C79 C82 C81 121.4(3)
C79 C82 H30 119.3
C81 C82 H30 119.3
C49 C83 H68 109.5
C49 C83 H69 109.5
H68 C83 H69 109.5
C49 C83 H70 109.5
H68 C83 H70 109.5
H69 C83 H70 109.5
C66 C84 H71 109.5
C66 C84 H72 109.5
H71 C84 H72 109.5
C66 C84 H73 109.5
H71 C84 H73 109.5
H72 C84 H73 109.5
C109 C85 C99 108.3(4)
C109 C85 C65 112.8(3)
C99 C85 C65 112.8(3)
C109 C85 C88 106.4(4)
C99 C85 C88 110.7(4)
C65 C85 C88 105.6(3)
C97 C86 C89 120.4(3)
C97 C86 H31 119.8
C89 C86 H31 119.8
C49 C87 H74 109.5
C49 C87 H75 109.5
H74 C87 H75 109.5
C49 C87 H76 109.5
H74 C87 H76 109.5
H75 C87 H76 109.5
C85 C88 H77 109.5
C85 C88 H78 109.5
H77 C88 H78 109.5
C85 C88 H79 109.5
H77 C88 H79 109.5
H78 C88 H79 109.5
C102 C89 C86 121.0(3)
C102 C89 H32 119.5
C86 C89 H32 119.5
C74 C90 H80 109.5
C74 C90 H81 109.5
H80 C90 H81 109.5
C74 C90 H82 109.5
H80 C90 H82 109.5
H81 C90 H82 109.5
C33 C91 H83 109.5
C33 C91 H84 109.5
H83 C91 H84 109.5
C33 C91 H85 109.5
H83 C91 H85 109.5
H84 C91 H85 109.5
C98 C92 C102 121.5(3)
C98 C92 H33 119.3
C102 C92 H33 119.3
C66 C93 H86 109.5
C66 C93 H87 109.5
H86 C93 H87 109.5
C66 C93 H88 109.5
H86 C93 H88 109.5
H87 C93 H88 109.5
C100 C94 C103 121.4(3)
C100 C94 H34 119.3
C103 C94 H34 119.3
C81 C95 C104 121.3(3)
C81 C95 H35 119.3
C104 C95 H35 119.3
C66 C96 H89 109.5
C66 C96 H90 109.5
H89 C96 H90 109.5
C66 C96 H91 109.5
H89 C96 H91 109.5
H90 C96 H91 109.5
C86 C97 C98 119.3(3)
C86 C97 H36 120.4
C98 C97 H36 120.4
C92 C98 C97 120.2(3)
C92 C98 H37 119.9
C97 C98 H37 119.9
C85 C99 H92 109.5
C85 C99 H93 109.5
H92 C99 H93 109.5
C85 C99 H94 109.5
H92 C99 H94 109.5
H93 C99 H94 109.5
C111 C100 C94 117.3(3)
C111 C100 C106 121.3(3)
C94 C100 C106 121.4(3)
C79 C101 C104 119.3(3)
C79 C101 H38 120.4
C104 C101 H38 120.4
C89 C102 C92 117.7(3)
C89 C102 C108 120.4(3)
C92 C102 C108 122.0(3)
C110 C103 C94 121.0(3)
C110 C103 H39 119.5
C94 C103 H39 119.5
C101 C104 C95 120.5(4)
C101 C104 H40 119.7
C95 C104 H40 119.7
C81 C105 H95 109.5
C81 C105 H96 109.5
H95 C105 H96 109.5
C81 C105 H97 109.5
H95 C105 H97 109.5
H96 C105 H97 109.5
C100 C106 H98 109.5
C100 C106 H99 109.5
H98 C106 H99 109.5
C100 C106 H100 109.5
H98 C106 H100 109.5
H99 C106 H100 109.5
C111 C107 C110 120.0(4)
C111 C107 H41 120.0
C110 C107 H41 120.0
C102 C108 H101 109.5
C102 C108 H102 109.5
H101 C108 H102 109.5
C102 C108 H103 109.5
H101 C108 H103 109.5
H102 C108 H103 109.5
C85 C109 H104 109.5
C85 C109 H105 109.5
H104 C109 H105 109.5
C85 C109 H106 109.5
H104 C109 H106 109.5
H105 C109 H106 109.5
C103 C110 C107 118.4(4)
C103 C110 H42 120.8
C107 C110 H42 120.8
C107 C111 C100 121.9(3)
C107 C111 H43 119.0
C100 C111 H43 119.0
C115 C112 H107 109.5
C115 C112 H108 109.5
H107 C112 H108 109.5
C115 C112 H109 109.5
H107 C112 H109 109.5
H108 C112 H109 109.5
O2 C113 C116 110.9(5)
O2 C113 C114 104.8(4)
C116 C113 C114 111.0(5)
O2 C113 H110 110.0
C116 C113 H110 110.0
C114 C113 H110 110.0
C113 C114 H111 109.5
C113 C114 H112 109.5
H111 C114 H112 109.5
C113 C114 H113 109.5
H111 C114 H113 109.5
H112 C114 H113 109.5
C117 C115 O1 118.6(5)
C117 C115 C112 132.8(5)
O1 C115 C112 108.5(3)
C117 C115 H114 90.9
O1 C115 H114 90.9
C112 C115 H114 90.9
C113 C116 H115 109.5
C113 C116 H116 109.5
H115 C116 H116 109.5
C113 C116 H117 109.5
H115 C116 H117 109.5
H116 C116 H117 109.5
C115 C117 H118 109.5
C115 C117 H119 109.5
H118 C117 H119 109.5
C115 C117 H120 109.5
H118 C117 H120 109.5
H119 C117 H120 109.5

loop_
_geom_bond_atom_site_label_1
_geom_bond_atom_site_label_2
_geom_bond_distance
N1 C11 1.363(3)
N1 C18 1.377(3)
N1 Zn1 2.0767(18)
N2 C3 1.356(3)
N2 C10 1.388(3)
N2 Zn1 2.0585(19)
N3 C21 1.370(3)
N3 C5 1.377(3)
N3 Zn1 2.0782(18)
N4 C7 1.372(3)
N4 C35 1.373(3)
N4 Zn1 2.0582(19)
O1 C115 1.424(4)
O1 H123 0.8400
O2 C113 1.379(5)
O2 H121 0.8400
C1 C47 1.362(3)
C1 C10 1.438(3)
C1 H1 0.9500
C2 C59 1.372(3)
C2 C51 1.413(3)
C2 C48 1.419(3)
C3 C34 1.423(3)
C3 C47 1.454(3)
C4 C55 1.379(3)
C4 C23 1.403(3)
C4 H2 0.9500
C5 C6 1.404(3)
C5 C37 1.447(3)
C6 C10 1.400(3)
C6 C42 1.499(3)
C7 C19 1.408(3)
C7 C20 1.439(3)
C8 C56 1.408(3)
C8 C28 1.436(3)
C8 C57 1.472(3)
C9 C48 1.378(3)
C9 C12 1.431(3)
C9 C67 1.477(3)
C11 C34 1.409(3)
C11 C61 1.451(3)
C12 C14 1.403(3)
C12 H3 0.9500
C13 C41 1.388(3)
C13 C71 1.429(3)
C13 H4 0.9500
C14 C16 1.448(3)
C14 C34 1.472(3)
C15 C68 1.382(4)
C15 C26 1.405(3)
C15 C66 1.537(3)
C16 C17 1.367(3)
C16 C29 1.435(3)
C17 C30 1.399(3)
C17 C48 1.419(3)
C18 C24 1.398(3)
C18 C40 1.436(3)
C19 C21 1.410(3)
C19 C23 1.494(3)
C20 C32 1.350(3)
C20 H5 0.9500
C21 C50 1.446(3)
C22 C23 1.391(3)
C22 C45 1.393(3)
C22 H6 0.9500
C24 C35 1.405(3)
C24 C43 1.505(3)
C25 C45 1.394(3)
C25 C55 1.401(4)
C25 H7 0.9500
C26 C42 1.395(3)
C26 H8 0.9500
C27 C43 1.382(3)
C27 C60 1.407(3)
C27 H9 0.9500
C28 C53 1.396(3)
C28 C71 1.482(3)
C29 C58 1.406(3)
C29 C47 1.443(3)
C30 C57 1.384(3)
C30 C51 1.427(3)
C31 C36 1.376(3)
C31 C62 1.388(4)
C31 H10 0.9500
C32 C35 1.427(3)
C32 H11 0.9500
C33 C54 1.530(3)
C33 C91 1.534(3)
C33 C80 1.535(3)
C33 C72 1.538(4)
C36 C46 1.407(3)
C36 H12 0.9500
C37 C50 1.355(3)
C37 H13 0.9500
C38 C60 1.394(3)
C38 C54 1.400(3)
C38 H14 0.9500
C39 C56 1.375(4)
C39 C63 1.386(4)
C39 H15 0.9500
C40 C61 1.351(3)
C40 H16 0.9500
C41 C59 1.433(3)
C41 H17 0.9500
C42 C52 1.399(3)
C43 C64 1.398(3)
C44 C62 1.385(3)
C44 C67 1.403(3)
C44 H18 0.9500
C45 C70 1.537(3)
C46 C67 1.437(3)
C46 C59 1.478(3)
C49 C83 1.523(4)
C49 C87 1.530(4)
C49 C55 1.534(3)
C49 C73 1.540(3)
C50 H19 0.9500
C51 C71 1.370(3)
C52 C65 1.390(3)
C52 H20 0.9500
C53 C63 1.379(3)
C53 H21 0.9500
C54 C64 1.390(3)
C56 H22 0.9500
C57 C58 1.429(3)
C58 H23 0.9500
C60 C74 1.536(3)
C61 H24 0.9500
C62 H25 0.9500
C63 H26 0.9500
C64 H27 0.9500
C65 C68 1.399(4)
C65 C85 1.536(4)
C66 C84 1.520(4)
C66 C96 1.526(4)
C66 C93 1.537(3)
C68 H28 0.9500
C69 C70 1.532(4)
C69 H44 0.9800
C69 H45 0.9800
C69 H46 0.9800
C70 C75 1.534(3)
C70 C76 1.541(3)
C72 H47 0.9800
C72 H48 0.9800
C72 H49 0.9800
C73 H50 0.9800
C73 H51 0.9800
C73 H52 0.9800
C74 C77 1.527(3)
C74 C90 1.534(4)
C74 C78 1.543(4)
C75 H53 0.9800
C75 H54 0.9800
C75 H55 0.9800
C76 H56 0.9800
C76 H57 0.9800
C76 H58 0.9800
C77 H59 0.9800
C77 H60 0.9800
C77 H61 0.9800
C78 H62 0.9800
C78 H63 0.9800
C78 H64 0.9800
C79 C101 1.363(5)
C79 C82 1.376(5)
C79 H29 0.9500
C80 H65 0.9800
C80 H66 0.9800
C80 H67 0.9800
C81 C95 1.365(5)
C81 C82 1.391(4)
C81 C105 1.494(5)
C82 H30 0.9500
C83 H68 0.9800
C83 H69 0.9800
C83 H70 0.9800
C84 H71 0.9800
C84 H72 0.9800
C84 H73 0.9800
C85 C109 1.481(5)
C85 C99 1.497(4)
C85 C88 1.546(6)
C86 C97 1.376(4)
C86 C89 1.390(4)
C86 H31 0.9500
C87 H74 0.9800
C87 H75 0.9800
C87 H76 0.9800
C88 H77 0.9800
C88 H78 0.9800
C88 H79 0.9800
C89 C102 1.385(4)
C89 H32 0.9500
C90 H80 0.9800
C90 H81 0.9800
C90 H82 0.9800
C91 H83 0.9800
C91 H84 0.9800
C91 H85 0.9800
C92 C98 1.378(5)
C92 C102 1.392(5)
C92 H33 0.9500
C93 H86 0.9800
C93 H87 0.9800
C93 H88 0.9800
C94 C100 1.382(4)
C94 C103 1.388(5)
C94 H34 0.9500
C95 C104 1.377(5)
C95 H35 0.9500
C96 H89 0.9800
C96 H90 0.9800
C96 H91 0.9800
C97 C98 1.382(5)
C97 H36 0.9500
C98 H37 0.9500
C99 H92 0.9800
C99 H93 0.9800
C99 H94 0.9800
C100 C111 1.378(5)
C100 C106 1.498(5)
C101 C104 1.370(5)
C101 H38 0.9500
C102 C108 1.506(5)
C103 C110 1.352(6)
C103 H39 0.9500
C104 H40 0.9500
C105 H95 0.9800
C105 H96 0.9800
C105 H97 0.9800
C106 H98 0.9800
C106 H99 0.9800
C106 H100 0.9800
C107 C111 1.370(5)
C107 C110 1.409(5)
C107 H41 0.9500
C108 H101 0.9800
C108 H102 0.9800
C108 H103 0.9800
C109 H104 0.9800
C109 H105 0.9800
C109 H106 0.9800
C110 H42 0.9500
C111 H43 0.9500
C112 C115 1.481(5)
C112 H107 0.9800
C112 H108 0.9800
C112 H109 0.9800
C113 C116 1.507(8)
C113 C114 1.540(6)
C113 H110 1.0000
C114 H111 0.9800
C114 H112 0.9800
C114 H113 0.9800
C115 C117 1.274(7)
C115 H114 1.0000
C116 H115 0.9800
C116 H116 0.9800
C116 H117 0.9800
C117 H118 0.9800
C117 H119 0.9800
C117 H120 0.9800

loop_
_geom_hbond_atom_site_label_D
_geom_hbond_atom_site_label_H
_geom_hbond_atom_site_label_A
_geom_hbond_distance_DH
_geom_hbond_distance_HA
_geom_hbond_distance_DA
_geom_hbond_angle_DHA
O2 H121 N3 0.84 2.63 3.245(3) 130.7
O1 H123 O2 0.84 1.97 2.794(4) 164.9

loop_
_geom_torsion_atom_site_label_1
_geom_torsion_atom_site_label_2
_geom_torsion_atom_site_label_3
_geom_torsion_atom_site_label_4
_geom_torsion
C7 N4 Zn1 N2 95.0(3)
C35 N4 Zn1 N2 -98.4(3)
C7 N4 Zn1 N1 179.08(18)
C35 N4 Zn1 N1 -14.33(17)
C7 N4 Zn1 N3 13.14(18)
C35 N4 Zn1 N3 179.73(17)
C3 N2 Zn1 N4 91.2(3)
C10 N2 Zn1 N4 -86.8(3)
C3 N2 Zn1 N1 6.90(18)
C10 N2 Zn1 N1 -171.07(18)
C3 N2 Zn1 N3 172.99(18)
C10 N2 Zn1 N3 -4.97(18)
C11 N1 Zn1 N4 -170.80(18)
C18 N1 Zn1 N4 5.87(17)
C11 N1 Zn1 N2 -7.02(18)
C18 N1 Zn1 N2 169.66(18)
C11 N1 Zn1 N3 -86.8(3)
C18 N1 Zn1 N3 89.9(3)
C21 N3 Zn1 N4 -15.49(18)
C5 N3 Zn1 N4 177.32(17)
C21 N3 Zn1 N2 -179.36(18)
C5 N3 Zn1 N2 13.45(17)
C21 N3 Zn1 N1 -99.7(3)
C5 N3 Zn1 N1 93.1(3)
C10 N2 C3 C34 -179.6(2)
Zn1 N2 C3 C34 2.1(3)
C10 N2 C3 C47 2.3(2)
Zn1 N2 C3 C47 -176.01(14)
C21 N3 C5 C6 176.9(2)
Zn1 N3 C5 C6 -13.9(3)
C21 N3 C5 C37 -1.9(2)
Zn1 N3 C5 C37 167.23(15)
N3 C5 C6 C10 1.1(4)
C37 C5 C6 C10 179.8(2)
N3 C5 C6 C42 -179.4(2)
C37 C5 C6 C42 -0.8(3)
C35 N4 C7 C19 -176.0(2)
Zn1 N4 C7 C19 -7.4(3)
C35 N4 C7 C20 0.2(2)
Zn1 N4 C7 C20 168.89(14)
C3 N2 C10 C6 177.5(2)
Zn1 N2 C10 C6 -4.2(3)
C3 N2 C10 C1 -2.5(2)
Zn1 N2 C10 C1 175.77(14)
C5 C6 C10 N2 8.7(4)
C42 C6 C10 N2 -170.8(2)
C5 C6 C10 C1 -171.3(2)
C42 C6 C10 C1 9.2(3)
C47 C1 C10 N2 1.8(2)
C47 C1 C10 C6 -178.2(2)
C18 N1 C11 C34 -179.2(2)
Zn1 N1 C11 C34 -2.0(3)
C18 N1 C11 C61 -3.0(2)
Zn1 N1 C11 C61 174.13(14)
C48 C9 C12 C14 7.8(3)
C67 C9 C12 C14 -162.6(2)
C9 C12 C14 C16 4.2(3)
C9 C12 C14 C34 176.3(2)
C12 C14 C16 C17 -13.5(3)
C34 C14 C16 C17 173.78(19)
C12 C14 C16 C29 151.5(2)
C34 C14 C16 C29 -21.3(3)
C29 C16 C17 C30 -5.8(3)
C14 C16 C17 C30 160.5(2)
C29 C16 C17 C48 -155.1(2)
C14 C16 C17 C48 11.2(3)
C11 N1 C18 C24 -178.0(2)
Zn1 N1 C18 C24 4.8(3)
C11 N1 C18 C40 2.3(2)
Zn1 N1 C18 C40 -175.00(15)
N4 C7 C19 C21 -2.1(3)
C20 C7 C19 C21 -177.7(2)
N4 C7 C19 C23 174.13(19)
C20 C7 C19 C23 -1.6(3)
N4 C7 C20 C32 -0.6(2)
C19 C7 C20 C32 175.6(2)
C5 N3 C21 C19 -178.1(2)
Zn1 N3 C21 C19 12.7(3)
C5 N3 C21 C50 1.1(2)
Zn1 N3 C21 C50 -168.09(14)
C7 C19 C21 N3 -1.0(4)
C23 C19 C21 N3 -177.1(2)
C7 C19 C21 C50 180.0(2)
C23 C19 C21 C50 3.9(3)
C45 C22 C23 C4 1.9(3)
C45 C22 C23 C19 -173.25(19)
C55 C4 C23 C22 -1.3(3)
C55 C4 C23 C19 174.07(19)
C7 C19 C23 C22 63.5(3)
C21 C19 C23 C22 -120.0(2)
C7 C19 C23 C4 -111.6(2)
C21 C19 C23 C4 64.8(3)
N1 C18 C24 C35 -11.2(4)
C40 C18 C24 C35 168.5(2)
N1 C18 C24 C43 163.9(2)
C40 C18 C24 C43 -16.3(3)
C68 C15 C26 C42 -3.2(3)
C66 C15 C26 C42 178.3(2)
C56 C8 C28 C53 1.4(3)
C57 C8 C28 C53 178.7(2)
C56 C8 C28 C71 -176.4(2)
C57 C8 C28 C71 0.9(3)
C17 C16 C29 C58 4.8(3)
C14 C16 C29 C58 -160.3(2)
C17 C16 C29 C47 174.11(19)
C14 C16 C29 C47 9.0(3)
C16 C17 C30 C57 -0.1(3)
C48 C17 C30 C57 152.9(2)
C16 C17 C30 C51 -153.3(2)
C48 C17 C30 C51 -0.3(2)
C7 C20 C32 C35 0.8(2)
N1 C11 C34 C3 14.8(3)
C61 C11 C34 C3 -160.8(2)
N1 C11 C34 C14 -171.0(2)
C61 C11 C34 C14 13.4(3)
N2 C3 C34 C11 -15.1(3)
C47 C3 C34 C11 162.9(2)
N2 C3 C34 C14 170.5(2)
C47 C3 C34 C14 -11.6(3)
C12 C14 C34 C11 34.4(3)
C16 C14 C34 C11 -153.37(19)
C12 C14 C34 C3 -151.0(2)
C16 C14 C34 C3 21.2(3)
C7 N4 C35 C24 -177.7(2)
Zn1 N4 C35 C24 13.4(3)
C7 N4 C35 C32 0.2(2)
Zn1 N4 C35 C32 -168.70(14)
C18 C24 C35 N4 1.4(4)
C43 C24 C35 N4 -173.8(2)
C18 C24 C35 C32 -176.2(2)
C43 C24 C35 C32 8.6(3)
C20 C32 C35 N4 -0.6(3)
C20 C32 C35 C24 177.3(2)
C62 C31 C36 C46 2.9(3)
N3 C5 C37 C50 2.1(3)
C6 C5 C37 C50 -176.8(2)
N1 C18 C40 C61 -0.6(3)
C24 C18 C40 C61 179.6(2)
C71 C13 C41 C59 0.5(3)
C15 C26 C42 C52 1.0(3)
C15 C26 C42 C6 178.1(2)
C10 C6 C42 C26 -125.0(2)
C5 C6 C42 C26 55.5(3)
C10 C6 C42 C52 52.1(3)
C5 C6 C42 C52 -127.4(2)
C60 C27 C43 C64 0.4(4)
C60 C27 C43 C24 -179.7(2)
C18 C24 C43 C27 90.6(3)
C35 C24 C43 C27 -93.8(3)
C18 C24 C43 C64 -89.5(3)
C35 C24 C43 C64 86.1(3)
C23 C22 C45 C25 -1.7(3)
C23 C22 C45 C70 176.71(19)
C55 C25 C45 C22 0.7(3)
C55 C25 C45 C70 -177.6(2)
C31 C36 C46 C67 -0.1(3)
C31 C36 C46 C59 -179.3(2)
C10 C1 C47 C29 -179.3(2)
C10 C1 C47 C3 -0.4(2)
C58 C29 C47 C1 -10.4(4)
C16 C29 C47 C1 -179.1(2)
C58 C29 C47 C3 170.9(2)
C16 C29 C47 C3 2.1(3)
N2 C3 C47 C1 -1.2(2)
C34 C3 C47 C1 -179.4(2)
N2 C3 C47 C29 177.86(19)
C34 C3 C47 C29 -0.4(3)
C12 C9 C48 C2 -157.7(2)
C67 C9 C48 C2 14.3(3)
C12 C9 C48 C17 -10.6(3)
C67 C9 C48 C17 161.4(2)
C59 C2 C48 C9 -3.2(3)
C51 C2 C48 C9 151.7(2)
C59 C2 C48 C17 -154.3(2)
C51 C2 C48 C17 0.7(2)
C16 C17 C48 C9 1.3(3)
C30 C17 C48 C9 -152.0(2)
C16 C17 C48 C2 153.0(2)
C30 C17 C48 C2 -0.3(2)
C5 C37 C50 C21 -1.3(3)
N3 C21 C50 C37 0.2(3)
C19 C21 C50 C37 179.4(2)
C59 C2 C51 C71 0.0(3)
C48 C2 C51 C71 -155.3(2)
C59 C2 C51 C30 154.4(2)
C48 C2 C51 C30 -0.9(2)
C57 C30 C51 C71 2.0(3)
C17 C30 C51 C71 154.9(2)
C57 C30 C51 C2 -152.2(2)
C17 C30 C51 C2 0.7(2)
C26 C42 C52 C65 2.4(3)
C6 C42 C52 C65 -174.8(2)
C8 C28 C53 C63 -0.9(3)
C71 C28 C53 C63 176.9(2)
C60 C38 C54 C64 -0.9(4)
C60 C38 C54 C33 -179.7(2)
C91 C33 C54 C64 132.2(2)
C80 C33 C54 C64 13.2(3)
C72 C33 C54 C64 -107.1(3)
C91 C33 C54 C38 -49.1(3)
C80 C33 C54 C38 -168.1(2)
C72 C33 C54 C38 71.7(3)
C23 C4 C55 C25 0.4(3)
C23 C4 C55 C49 -177.69(19)
C45 C25 C55 C4 -0.1(3)
C45 C25 C55 C49 178.0(2)
C83 C49 C55 C4 -2.4(3)
C87 C49 C55 C4 -122.6(2)
C73 C49 C55 C4 118.3(2)
C83 C49 C55 C25 179.6(2)
C87 C49 C55 C25 59.3(3)
C73 C49 C55 C25 -59.7(3)
C63 C39 C56 C8 1.0(4)
C28 C8 C56 C39 -1.5(3)
C57 C8 C56 C39 -178.8(2)
C17 C30 C57 C58 6.7(3)
C51 C30 C57 C58 155.9(2)
C17 C30 C57 C8 -163.0(2)
C51 C30 C57 C8 -13.8(3)
C56 C8 C57 C30 -170.77(19)
C28 C8 C57 C30 12.0(3)
C56 C8 C57 C58 21.4(3)
C28 C8 C57 C58 -155.9(2)
C16 C29 C58 C57 1.9(3)
C47 C29 C58 C57 -166.3(2)
C30 C57 C58 C29 -7.5(3)
C8 C57 C58 C29 160.3(2)
C51 C2 C59 C41 8.0(3)
C48 C2 C59 C41 159.5(2)
C51 C2 C59 C46 -162.7(2)
C48 C2 C59 C46 -11.2(3)
C13 C41 C59 C2 -8.1(3)
C13 C41 C59 C46 160.8(2)
C36 C46 C59 C2 -167.1(2)
C67 C46 C59 C2 13.7(3)
C36 C46 C59 C41 24.0(3)
C67 C46 C59 C41 -155.2(2)
C54 C38 C60 C27 2.1(4)
C54 C38 C60 C74 -178.3(2)
C43 C27 C60 C38 -1.8(3)
C43 C27 C60 C74 178.6(2)
C18 C40 C61 C11 -1.3(3)
N1 C11 C61 C40 2.7(3)
C34 C11 C61 C40 178.9(2)
C67 C44 C62 C31 -1.0(3)
C36 C31 C62 C44 -2.4(3)
C28 C53 C63 C39 0.3(4)
C56 C39 C63 C53 -0.3(4)
C38 C54 C64 C43 -0.7(4)
C33 C54 C64 C43 178.1(2)
C27 C43 C64 C54 1.0(4)
C24 C43 C64 C54 -178.9(2)
C42 C52 C65 C68 -3.5(4)
C42 C52 C65 C85 170.8(2)
C68 C15 C66 C84 -114.5(3)
C26 C15 C66 C84 64.0(3)
C68 C15 C66 C96 124.2(3)
C26 C15 C66 C96 -57.3(3)
C68 C15 C66 C93 4.4(3)
C26 C15 C66 C93 -177.1(2)
C62 C44 C67 C46 3.7(3)
C62 C44 C67 C9 -177.3(2)
C36 C46 C67 C44 -3.1(3)
C59 C46 C67 C44 176.09(19)
C36 C46 C67 C9 177.87(19)
C59 C46 C67 C9 -3.0(3)
C48 C9 C67 C44 170.2(2)
C12 C9 C67 C44 -19.3(3)
C48 C9 C67 C46 -10.8(3)
C12 C9 C67 C46 159.7(2)
C26 C15 C68 C65 2.0(4)
C66 C15 C68 C65 -179.5(2)
C52 C65 C68 C15 1.2(4)
C85 C65 C68 C15 -172.9(2)
C22 C45 C70 C69 -179.8(2)
C25 C45 C70 C69 -1.5(3)
C22 C45 C70 C75 60.0(3)
C25 C45 C70 C75 -121.7(2)
C22 C45 C70 C76 -60.2(3)
C25 C45 C70 C76 118.1(2)
C2 C51 C71 C13 -7.7(3)
C30 C51 C71 C13 -157.9(2)
C2 C51 C71 C28 161.7(2)
C30 C51 C71 C28 11.5(3)
C41 C13 C71 C51 7.4(3)
C41 C13 C71 C28 -160.0(2)
C53 C28 C71 C51 169.8(2)
C8 C28 C71 C51 -12.5(3)
C53 C28 C71 C13 -22.8(4)
C8 C28 C71 C13 154.9(2)
C38 C60 C74 C77 9.2(3)
C27 C60 C74 C77 -171.2(2)
C38 C60 C74 C90 129.7(2)
C27 C60 C74 C90 -50.7(3)
C38 C60 C74 C78 -110.7(3)
C27 C60 C74 C78 68.9(3)
C101 C79 C82 C81 0.8(5)
C95 C81 C82 C79 0.3(4)
C105 C81 C82 C79 -179.7(3)
C52 C65 C85 C109 34.8(4)
C68 C65 C85 C109 -151.2(3)
C52 C65 C85 C99 157.9(4)
C68 C65 C85 C99 -28.1(5)
C52 C65 C85 C88 -81.0(4)
C68 C65 C85 C88 93.0(4)
C97 C86 C89 C102 -0.5(5)
C82 C81 C95 C104 -1.5(5)
C105 C81 C95 C104 178.4(3)
C89 C86 C97 C98 -0.1(5)
C102 C92 C98 C97 0.8(5)
C86 C97 C98 C92 0.0(5)
C103 C94 C100 C111 -1.8(5)
C103 C94 C100 C106 178.3(3)
C82 C79 C101 C104 -0.6(5)
C86 C89 C102 C92 1.2(5)
C86 C89 C102 C108 -178.8(3)
C98 C92 C102 C89 -1.4(5)
C98 C92 C102 C108 178.7(3)
C100 C94 C103 C110 2.2(5)
C79 C101 C104 C95 -0.6(6)
C81 C95 C104 C101 1.7(6)
C94 C103 C110 C107 -1.6(6)
C111 C107 C110 C103 0.7(7)
C110 C107 C111 C100 -0.3(7)
C94 C100 C111 C107 0.9(6)
C106 C100 C111 C107 -179.2(4)
